data_1575032
loop_
_publ_author_name
'Bisai, Milan Kumar'
'\/Losiewicz, Justyna'
'Nichol, Gary S.'
'Dominey, Andrew P.'
'Thomas, Stephen P.'
'Macgregor, Stuart A.'
'Ingleson, Michael J.'

_publ_section_title
;
 Ligand non-innocence and an unusual \s-bond metathesis step enables
 catalytic borylation using 9-borabicyclo-[3.3.1]-nonane
;
_journal_issue 21
_journal_name_full 'Chemical Science'
_journal_page_first 9255
_journal_page_last 9263
_journal_paper_doi 10.1039/D5SC02085A
_journal_volume 16
_journal_year 2025
_chemical_formula_moiety 'C25 H37 B2 N'
_chemical_formula_sum 'C25 H37 B2 N'
_chemical_formula_weight 373.228
_space_group_crystal_system monoclinic
_space_group_IT_number 14
_space_group_name_Hall '-P 2yn'
_space_group_name_H-M_alt 'P 1 21/n 1'
_symmetry_Int_Tables_number 14
_atom_sites_solution_primary direct
_audit_creation_date 2024-06-12
_audit_creation_method
;
Olex2 1.5-beta
(compiled 2024.02.16 svn.r378c4104 for OlexSys, GUI svn.r6928)
;
_audit_update_record
;
2025-01-17 deposited with the CCDC.	2025-04-23 downloaded from the CCDC.
;
_cell_angle_alpha 90
_cell_angle_beta 105.2979(12)
_cell_angle_gamma 90
_cell_formula_units_Z 4
_cell_length_a 11.2146(3)
_cell_length_b 14.2724(4)
_cell_length_c 13.2961(4)
_cell_measurement_reflns_used 9862
_cell_measurement_temperature 100.00
_cell_measurement_theta_max 37.37
_cell_measurement_theta_min 2.36
_cell_volume 2052.76(10)
_computing_cell_refinement 'SAINT V8.40B (?, 2016)'
_computing_data_collection APEX5
_computing_data_reduction 'SAINT V8.40B (?, 2016)'
_computing_molecular_graphics 'Olex2 1.5-beta (Dolomanov et al., 2009)'
_computing_publication_material 'Olex2 1.5-beta (Dolomanov et al., 2009)'
_computing_structure_refinement 'olex2.refine 1.5-beta (Bourhis et al., 2015)'
_computing_structure_solution 'SHELXS  (Sheldrick, 2008)'
_diffrn_ambient_temperature 100.00
_diffrn_measured_fraction_theta_full 0.9997
_diffrn_measured_fraction_theta_max 0.9983
_diffrn_measurement_device_type 'Bruker D8 Venture'
_diffrn_measurement_method '\f and \w scans'
_diffrn_radiation_type 'Mo K\a'
_diffrn_radiation_wavelength 0.71073
_diffrn_reflns_av_R_equivalents 0.0477
_diffrn_reflns_av_unetI/netI 0.0264
_diffrn_reflns_Laue_measured_fraction_full 0.9997
_diffrn_reflns_Laue_measured_fraction_max 0.9983
_diffrn_reflns_limit_h_max 19
_diffrn_reflns_limit_h_min -19
_diffrn_reflns_limit_k_max 24
_diffrn_reflns_limit_k_min -24
_diffrn_reflns_limit_l_max 22
_diffrn_reflns_limit_l_min -22
_diffrn_reflns_number 158724
_diffrn_reflns_point_group_measured_fraction_full 0.9997
_diffrn_reflns_point_group_measured_fraction_max 0.9983
_diffrn_reflns_theta_full 25.2417
_diffrn_reflns_theta_max 37.83
_diffrn_reflns_theta_min 2.12
_diffrn_source ImuS-Mo
_diffrn_source_current 1.4
_diffrn_source_power 0.07
_diffrn_source_voltage 50.0
_diffrn_standards_number 0
_exptl_absorpt_coefficient_mu 0.067
_exptl_absorpt_correction_T_max 0.7474
_exptl_absorpt_correction_T_min 0.7259
_exptl_absorpt_correction_type multi-scan
_exptl_absorpt_process_details
;
SADABS-2016/2 (Bruker,2016/2) was used for absorption correction.
wR2(int) was 0.1133 before and 0.0530 after correction.
The Ratio of minimum to maximum transmission is 0.9712.
The \l/2 correction factor is Not present.
;
_exptl_crystal_colour colourless
_exptl_crystal_colour_primary colourless
_exptl_crystal_density_diffrn 1.208
_exptl_crystal_description block
_exptl_crystal_F_000 816.380
_exptl_crystal_recrystallization_method 'The material was recrystallised from dichloromethane by slow evaporation'
_exptl_crystal_size_max 0.327
_exptl_crystal_size_mid 0.252
_exptl_crystal_size_min 0.16
_refine_diff_density_max 0.3653
_refine_diff_density_min -0.2413
_refine_diff_density_rms 0.0570
_refine_ls_d_res_high 0.5794
_refine_ls_d_res_low 9.6126
_refine_ls_goodness_of_fit_ref 1.1054
_refine_ls_hydrogen_treatment refall
_refine_ls_matrix_type full
_refine_ls_number_constraints 0
_refine_ls_number_parameters 586
_refine_ls_number_reflns 11040
_refine_ls_number_restraints 0
_refine_ls_restrained_S_all 1.1054
_refine_ls_R_factor_all 0.0403
_refine_ls_R_factor_gt 0.0248
_refine_ls_shift/su_max -0.0006
_refine_ls_shift/su_mean 0.0000
_refine_ls_structure_factor_coef Fsqd
_refine_ls_weighting_details 'w=1/[\s^2^(Fo^2^)+(0.0122P)^2^+0.0802P] where P=(Fo^2^+2Fc^2^)/3'
_refine_ls_weighting_scheme calc
_refine_ls_wR_factor_gt 0.0397
_refine_ls_wR_factor_ref 0.0450
_reflns_Friedel_coverage 0.0
_reflns_limit_h_max 12
_reflns_limit_h_min -19
_reflns_limit_k_max 24
_reflns_limit_k_min 0
_reflns_limit_l_max 22
_reflns_limit_l_min -12
_reflns_number_gt 8951
_reflns_number_total 11040
_reflns_threshold_expression I>=2u(I)
_cod_data_source_file d5sc02085a3.cif
_cod_data_source_block 3i-[H-BBN]
_cod_database_code 1575032
_olex2_refinement_description
;
;
_olex2_refine_details
;
Refinement using NoSpherA2, an implementation of
NOn-SPHERical Atom-form-factors in Olex2.
Please cite:
F. Kleemiss et al. Chem. Sci. DOI 10.1039/D0SC05526C - 2021
NoSpherA2 implementation of HAR makes use of
tailor-made aspherical atomic form factors calculated
on-the-fly from a Hirshfeld-partitioned electron density (ED) - not from
spherical-atom form factors.

The ED is calculated from a gaussian basis set single determinant SCF
wavefunction - either Hartree-Fock or DFT using selected funtionals
 - for a fragment of the crystal.
This fragment can be embedded in an electrostatic crystal field by employing cluster charges
or modelled using implicit solvation models, depending on the software used.
The following options were used:
   SOFTWARE:       ORCA 5.0
   PARTITIONING:   NoSpherA2
   INT ACCURACY:   Normal
   METHOD:         R2SCAN
   BASIS SET:      cc-pVTZ
   CHARGE:         0
   MULTIPLICITY:   1
   DATE:           2024-06-11_18-16-13
;
_olex2_diffrn_ambient_temperature_device 'Oxford Cryosystems Cryostream 800'
_olex2_exptl_crystal_mounting_method 'The crystal was mounted on a MITIGEN holder in paratone oil'
_olex2_submission_original_sample_id JL-146
_olex2_submission_special_instructions 'No special instructions were received'

loop_
_space_group_symop_id
_space_group_symop_operation_xyz
1 x,y,z
2 -x+1/2,y+1/2,-z+1/2
3 -x,-y,-z
4 x-1/2,-y-1/2,z-1/2

loop_
_atom_site_label
_atom_site_type_symbol
_atom_site_fract_x
_atom_site_fract_y
_atom_site_fract_z
_atom_site_U_iso_or_equiv
_atom_site_adp_type
_atom_site_occupancy
_atom_site_refinement_flags_posn
N1 N 0.59919(2) 0.204616(19) 0.07446(2) 0.01162(5) Uani 1.000000 .
C1 C 0.71568(3) 0.22276(2) 0.12769(3) 0.01113(5) Uani 1.000000 .
H1 H 0.7325(5) 0.2736(3) 0.1897(4) 0.0257(12) Uani 1.000000 .
C2 C 0.80215(3) 0.16771(2) 0.09330(2) 0.01018(5) Uani 1.000000 .
C3 C 0.72387(3) 0.11156(2) 0.00841(2) 0.01015(5) Uani 1.000000 .
C4 C 0.74627(3) 0.04232(2) -0.05906(2) 0.01201(5) Uani 1.000000 .
H4 H 0.8401(4) 0.0206(4) -0.0553(4) 0.0282(13) Uani 1.000000 .
C5 C 0.64642(3) 0.00243(2) -0.13153(3) 0.01356(6) Uani 1.000000 .
H5 H 0.6637(4) -0.0508(4) -0.1849(4) 0.0291(13) Uani 1.000000 .
C6 C 0.52434(3) 0.02966(2) -0.13899(3) 0.01469(6) Uani 1.000000 .
H6 H 0.4483(4) -0.0033(4) -0.1970(4) 0.0332(14) Uani 1.000000 .
C7 C 0.49897(3) 0.09805(2) -0.07325(3) 0.01375(6) Uani 1.000000 .
H7 H 0.4050(4) 0.1195(4) -0.0761(4) 0.0319(14) Uani 1.000000 .
C8 C 0.60013(3) 0.13687(2) -0.00104(2) 0.01034(5) Uani 1.000000 .
C9 C 0.48758(3) 0.24339(3) 0.09395(3) 0.01570(6) Uani 1.000000 .
H9a H 0.4305(5) 0.2726(5) 0.0233(4) 0.0446(16) Uani 1.000000 .
H9b H 0.4353(5) 0.1889(4) 0.1190(5) 0.0464(16) Uani 1.000000 .
H9c H 0.5146(5) 0.2951(4) 0.1532(4) 0.0413(15) Uani 1.000000 .
C10 C 0.91948(3) 0.14449(2) 0.30869(2) 0.01118(5) Uani 1.000000 .
H10 H 0.9042(4) 0.2194(3) 0.3215(4) 0.0246(12) Uani 1.000000 .
C11 C 0.81418(3) 0.08866(3) 0.33605(3) 0.01493(6) Uani 1.000000 .
H11a H 0.7256(5) 0.1185(4) 0.2912(4) 0.0314(13) Uani 1.000000 .
H11b H 0.8166(5) 0.0985(4) 0.4187(4) 0.0329(13) Uani 1.000000 .
C12 C 0.81322(3) -0.01717(3) 0.31296(3) 0.01559(6) Uani 1.000000 .
H12a H 0.7236(4) -0.0462(4) 0.3146(4) 0.0316(13) Uani 1.000000 .
H12b H 0.8800(5) -0.0523(4) 0.3765(4) 0.0298(13) Uani 1.000000 .
C13 C 0.83847(3) -0.04217(2) 0.20790(3) 0.01469(6) Uani 1.000000 .
H13a H 0.7544(4) -0.0293(4) 0.1460(4) 0.0311(13) Uani 1.000000 .
H13b H 0.8552(5) -0.1180(4) 0.2052(4) 0.0329(13) Uani 1.000000 .
C14 C 0.94426(3) 0.01271(2) 0.18042(2) 0.01085(5) Uani 1.000000 .
H14 H 0.9448(4) -0.0079(3) 0.1009(4) 0.0243(12) Uani 1.000000 .
C15 C 1.07383(3) -0.00982(2) 0.25153(3) 0.01329(6) Uani 1.000000 .
H15a H 1.0951(5) -0.0848(4) 0.2477(4) 0.0325(13) Uani 1.000000 .
H15b H 1.1425(4) 0.0270(4) 0.2199(4) 0.0289(13) Uani 1.000000 .
C16 C 1.09507(3) 0.02018(2) 0.36567(3) 0.01268(6) Uani 1.000000 .
H16a H 1.0511(5) -0.0299(3) 0.4067(4) 0.0279(12) Uani 1.000000 .
H16b H 1.1940(4) 0.0158(4) 0.4046(4) 0.0287(13) Uani 1.000000 .
C17 C 1.04949(3) 0.11987(2) 0.37856(3) 0.01318(6) Uani 1.000000 .
H17a H 1.1149(5) 0.1703(3) 0.3609(4) 0.0291(13) Uani 1.000000 .
H17b H 1.0532(5) 0.1304(4) 0.4613(4) 0.0319(13) Uani 1.000000 .
C18 C 0.96111(3) 0.32278(2) 0.12306(2) 0.01011(5) Uani 1.000000 .
H18 H 0.9271(4) 0.3427(3) 0.1904(4) 0.0220(11) Uani 1.000000 .
C19 C 0.88724(3) 0.38026(2) 0.02888(3) 0.01345(6) Uani 1.000000 .
H19a H 0.7891(4) 0.3676(4) 0.0207(4) 0.0294(13) Uani 1.000000 .
H19b H 0.9033(5) 0.4559(3) 0.0443(4) 0.0313(13) Uani 1.000000 .
C20 C 0.91355(4) 0.35669(2) -0.07625(3) 0.01630(6) Uani 1.000000 .
H20a H 0.9983(5) 0.3916(3) -0.0819(4) 0.0301(13) Uani 1.000000 .
H20b H 0.8407(5) 0.3876(4) -0.1394(4) 0.0365(14) Uani 1.000000 .
C21 C 0.92115(3) 0.25111(3) -0.09745(3) 0.01588(6) Uani 1.000000 .
H21a H 0.8274(5) 0.2230(4) -0.1215(4) 0.0334(13) Uani 1.000000 .
H21b H 0.9608(5) 0.2415(4) -0.1638(4) 0.0385(15) Uani 1.000000 .
C22 C 0.99430(3) 0.19253(2) -0.00393(3) 0.01197(5) Uani 1.000000 .
H22 H 0.9853(5) 0.1191(3) -0.0275(4) 0.0278(12) Uani 1.000000 .
C23 C 1.13460(3) 0.21360(3) 0.02874(3) 0.01641(6) Uani 1.000000 .
H23a H 1.1784(5) 0.1617(4) 0.0880(4) 0.0346(14) Uani 1.000000 .
H23b H 1.1746(5) 0.2024(4) -0.0371(4) 0.0368(14) Uani 1.000000 .
C24 C 1.17045(3) 0.31182(3) 0.07422(3) 0.01664(6) Uani 1.000000 .
H24a H 1.1568(5) 0.3630(4) 0.0110(4) 0.0344(14) Uani 1.000000 .
H24b H 1.2698(5) 0.3131(4) 0.1127(4) 0.0364(14) Uani 1.000000 .
C25 C 1.10109(3) 0.34365(2) 0.15367(3) 0.01388(6) Uani 1.000000 .
H25a H 1.1170(5) 0.4185(4) 0.1683(4) 0.0310(13) Uani 1.000000 .
H25b H 1.1423(4) 0.3083(4) 0.2283(4) 0.0301(13) Uani 1.000000 .
B1 B 0.91826(3) 0.12219(2) 0.19000(3) 0.00950(6) Uani 1.000000 .
H1a H 1.0154(4) 0.1672(3) 0.1734(4) 0.0198(11) Uani 1.000000 .
B2 B 0.94036(3) 0.21395(2) 0.09407(3) 0.00963(6) Uani 1.000000 .

loop_
_atom_site_aniso_label
_atom_site_aniso_U_11
_atom_site_aniso_U_22
_atom_site_aniso_U_33
_atom_site_aniso_U_12
_atom_site_aniso_U_13
_atom_site_aniso_U_23
N1 0.00877(10) 0.01188(12) 0.01447(12) 0.00128(9) 0.00352(9) 0.00095(9)
C1 0.00968(12) 0.01119(13) 0.01266(13) 0.00097(10) 0.00319(10) -0.00048(10)
H1 0.034(3) 0.019(3) 0.027(3) 0.006(2) 0.012(2) -0.008(2)
C2 0.00827(12) 0.01122(13) 0.01063(12) 0.00029(10) 0.00174(10) -0.00087(10)
C3 0.00891(12) 0.01110(13) 0.00999(12) -0.00014(10) 0.00166(10) -0.00023(10)
C4 0.01140(13) 0.01325(13) 0.01078(13) -0.00056(11) 0.00188(10) -0.00188(10)
H4 0.012(3) 0.035(3) 0.036(3) 0.005(2) 0.003(2) -0.008(3)
C5 0.01472(14) 0.01412(14) 0.01055(13) -0.00249(11) 0.00108(11) -0.00140(11)
H5 0.026(3) 0.032(3) 0.026(3) -0.003(2) 0.002(2) -0.012(3)
C6 0.01269(13) 0.01586(15) 0.01309(14) -0.00271(11) -0.00088(11) 0.00014(11)
H6 0.022(3) 0.039(4) 0.032(3) -0.009(3) -0.004(2) -0.010(3)
C7 0.00962(13) 0.01487(14) 0.01500(14) -0.00125(11) 0.00014(11) 0.00136(11)
H7 0.012(3) 0.037(3) 0.045(4) 0.007(2) 0.005(3) 0.002(3)
C8 0.00806(12) 0.01098(13) 0.01131(13) -0.00019(10) 0.00137(10) 0.00129(10)
C9 0.01109(13) 0.01579(15) 0.02191(17) 0.00240(11) 0.00732(12) 0.00186(13)
H9a 0.023(3) 0.077(5) 0.032(3) 0.016(3) 0.006(3) 0.011(3)
H9b 0.035(4) 0.036(4) 0.078(5) -0.003(3) 0.034(3) 0.006(3)
H9c 0.028(3) 0.052(4) 0.041(4) -0.012(3) 0.003(3) -0.024(3)
C10 0.01118(12) 0.01222(13) 0.00985(13) 0.00125(10) 0.00228(10) -0.00114(10)
H10 0.033(3) 0.018(3) 0.023(3) 0.004(2) 0.008(2) -0.004(2)
C11 0.01316(14) 0.01965(16) 0.01314(14) 0.00123(12) 0.00553(11) 0.00178(12)
H11a 0.023(3) 0.034(3) 0.039(3) 0.002(2) 0.012(3) 0.008(3)
H11b 0.039(3) 0.043(4) 0.022(3) -0.001(3) 0.018(3) 0.000(3)
C12 0.01323(14) 0.01834(15) 0.01487(15) -0.00322(12) 0.00311(12) 0.00433(12)
H12a 0.026(3) 0.034(3) 0.035(3) -0.012(2) 0.009(3) 0.007(3)
H12b 0.032(3) 0.033(3) 0.023(3) 0.003(3) 0.003(2) 0.007(2)
C13 0.01578(14) 0.01253(14) 0.01368(14) -0.00440(11) 0.00026(12) 0.00068(11)
H13a 0.028(3) 0.038(3) 0.023(3) -0.008(3) -0.002(2) 0.003(3)
H13b 0.044(4) 0.020(3) 0.033(3) -0.001(3) 0.008(3) 0.000(2)
C14 0.01238(12) 0.00966(12) 0.00976(13) 0.00028(10) 0.00163(10) -0.00074(10)
H14 0.033(3) 0.026(3) 0.014(3) 0.001(2) 0.006(2) -0.003(2)
C15 0.01278(13) 0.01278(14) 0.01330(14) 0.00311(11) 0.00169(11) -0.00143(11)
H15a 0.036(3) 0.025(3) 0.032(3) 0.011(3) -0.000(3) -0.002(3)
H15b 0.022(3) 0.037(3) 0.028(3) 0.005(2) 0.008(2) 0.002(3)
C16 0.01156(13) 0.01290(14) 0.01180(13) 0.00100(11) -0.00006(11) -0.00006(11)
H16a 0.031(3) 0.027(3) 0.025(3) -0.001(2) 0.007(2) 0.004(2)
H16b 0.021(3) 0.032(3) 0.028(3) 0.003(2) -0.003(2) -0.001(2)
C17 0.01268(13) 0.01384(14) 0.01111(13) 0.00097(11) -0.00022(11) -0.00253(11)
H17a 0.025(3) 0.026(3) 0.033(3) 0.001(2) 0.002(2) -0.001(3)
H17b 0.035(3) 0.042(4) 0.016(3) 0.009(3) 0.002(2) -0.009(2)
C18 0.00967(12) 0.00981(12) 0.01093(13) -0.00001(10) 0.00289(10) -0.00128(10)
H18 0.024(3) 0.021(3) 0.022(3) 0.002(2) 0.007(2) -0.002(2)
C19 0.01455(14) 0.01143(14) 0.01436(14) 0.00222(11) 0.00377(11) 0.00143(11)
H19a 0.022(3) 0.037(3) 0.029(3) 0.005(2) 0.007(2) 0.008(3)
H19b 0.042(3) 0.019(3) 0.032(3) 0.005(3) 0.009(3) 0.001(2)
C20 0.02072(16) 0.01499(15) 0.01379(14) 0.00084(12) 0.00561(13) 0.00348(11)
H20a 0.036(3) 0.024(3) 0.034(3) -0.004(3) 0.017(3) 0.000(2)
H20b 0.046(4) 0.036(3) 0.023(3) 0.011(3) 0.001(3) 0.007(3)
C21 0.02079(16) 0.01656(15) 0.01080(14) -0.00227(12) 0.00509(12) -0.00106(11)
H21a 0.028(3) 0.032(3) 0.035(3) -0.010(3) -0.001(3) 0.001(3)
H21b 0.058(4) 0.040(4) 0.024(3) 0.002(3) 0.020(3) 0.000(3)
C22 0.01322(13) 0.01068(13) 0.01321(13) -0.00088(10) 0.00561(11) -0.00247(10)
H22 0.033(3) 0.020(3) 0.031(3) -0.002(2) 0.010(3) -0.005(2)
C23 0.01291(14) 0.01557(15) 0.02310(17) -0.00011(12) 0.00893(13) -0.00518(13)
H23a 0.021(3) 0.027(3) 0.051(4) 0.006(2) 0.002(3) 0.000(3)
H23b 0.032(3) 0.041(4) 0.046(4) -0.004(3) 0.027(3) -0.017(3)
C24 0.01190(14) 0.01672(15) 0.02320(17) -0.00311(12) 0.00798(13) -0.00501(13)
H24a 0.041(4) 0.030(3) 0.039(3) -0.006(3) 0.024(3) -0.000(3)
H24b 0.017(3) 0.038(4) 0.054(4) -0.004(3) 0.007(3) -0.012(3)
C25 0.01078(13) 0.01428(14) 0.01642(15) -0.00212(11) 0.00332(11) -0.00447(11)
H25a 0.029(3) 0.028(3) 0.037(3) -0.007(2) 0.010(3) -0.011(3)
H25b 0.023(3) 0.039(3) 0.027(3) -0.000(3) 0.003(2) -0.000(3)
B1 0.00924(13) 0.00957(14) 0.00941(14) 0.00011(11) 0.00195(11) -0.00026(11)
H1a 0.017(3) 0.023(3) 0.018(3) 0.003(2) 0.002(2) 0.004(2)
B2 0.00904(13) 0.00963(14) 0.01032(14) -0.00023(11) 0.00276(11) -0.00048(11)

loop_
_atom_type_symbol
_atom_type_scat_dispersion_real
_atom_type_scat_dispersion_imag
_atom_type_scat_source
_atom_type_scat_dispersion_source
B 0.00156 0.00068 'NoSpherA2: Chem.Sci. 2021, DOI:10.1039/D0SC05526C' 'Brennan, Cowan, Rev. Sci. Instrum., 1992, 63, 850'
C 0.00313 0.00162 'NoSpherA2: Chem.Sci. 2021, DOI:10.1039/D0SC05526C' 'Brennan, Cowan, Rev. Sci. Instrum., 1992, 63, 850'
H 0.00000 0.00000 'NoSpherA2: Chem.Sci. 2021, DOI:10.1039/D0SC05526C' 'Brennan, Cowan, Rev. Sci. Instrum., 1992, 63, 850'
N 0.00612 0.00332 'NoSpherA2: Chem.Sci. 2021, DOI:10.1039/D0SC05526C' 'Brennan, Cowan, Rev. Sci. Instrum., 1992, 63, 850'

loop_
_geom_angle_atom_site_label_1
_geom_angle_atom_site_label_2
_geom_angle_atom_site_label_3
_geom_angle
_geom_angle_site_symmetry_1
_geom_angle_site_symmetry_3
_geom_angle_publ_flag
C8 N1 C1 108.86(3) . . ?
C9 N1 C1 126.82(3) . . ?
C9 N1 C8 124.22(3) . . ?
H1 C1 N1 119.0(3) . . ?
C2 C1 N1 112.27(3) . . ?
C2 C1 H1 128.7(3) . . ?
C3 C2 C1 103.26(3) . . ?
B1 C2 C1 114.94(3) . . ?
B1 C2 C3 123.73(3) . . ?
B2 C2 C1 119.30(3) . . ?
B2 C2 C3 125.50(3) . . ?
B2 C2 B1 67.94(2) . . ?
C4 C3 C2 134.75(3) . . ?
C8 C3 C2 107.67(3) . . ?
C8 C3 C4 117.58(3) . . ?
H4 C4 C3 120.5(3) . . ?
C5 C4 C3 118.97(3) . . ?
C5 C4 H4 120.5(3) . . ?
H5 C5 C4 119.1(3) . . ?
C6 C5 C4 121.88(3) . . ?
C6 C5 H5 119.0(3) . . ?
H6 C6 C5 119.7(3) . . ?
C7 C6 C5 120.59(3) . . ?
C7 C6 H6 119.7(3) . . ?
H7 C7 C6 122.2(3) . . ?
C8 C7 C6 116.65(3) . . ?
C8 C7 H7 121.1(3) . . ?
C3 C8 N1 107.94(3) . . ?
C7 C8 N1 127.72(3) . . ?
C7 C8 C3 124.33(3) . . ?
H9a C9 N1 109.6(3) . . ?
H9b C9 N1 110.2(3) . . ?
H9b C9 H9a 107.7(5) . . ?
H9c C9 N1 107.8(3) . . ?
H9c C9 H9a 111.5(5) . . ?
H9c C9 H9b 110.1(5) . . ?
C11 C10 H10 107.7(3) . . ?
C17 C10 H10 106.7(3) . . ?
C17 C10 C11 113.50(3) . . ?
B1 C10 H10 112.5(3) . . ?
B1 C10 C11 108.67(3) . . ?
B1 C10 C17 107.88(3) . . ?
H11a C11 C10 108.0(3) . . ?
H11b C11 C10 110.5(3) . . ?
H11b C11 H11a 105.8(4) . . ?
C12 C11 C10 115.09(3) . . ?
C12 C11 H11a 108.3(3) . . ?
C12 C11 H11b 108.7(3) . . ?
H12a C12 C11 109.0(3) . . ?
H12b C12 C11 109.2(3) . . ?
H12b C12 H12a 104.9(4) . . ?
C13 C12 C11 114.52(3) . . ?
C13 C12 H12a 108.7(3) . . ?
C13 C12 H12b 110.1(3) . . ?
H13a C13 C12 108.4(3) . . ?
H13b C13 C12 109.3(3) . . ?
H13b C13 H13a 105.2(4) . . ?
C14 C13 C12 115.73(3) . . ?
C14 C13 H13a 107.5(3) . . ?
C14 C13 H13b 110.1(3) . . ?
H14 C14 C13 107.0(3) . . ?
C15 C14 C13 114.03(3) . . ?
C15 C14 H14 106.9(3) . . ?
B1 C14 C13 108.00(3) . . ?
B1 C14 H14 112.6(3) . . ?
B1 C14 C15 108.45(3) . . ?
H15a C15 C14 110.8(3) . . ?
H15b C15 C14 107.8(3) . . ?
H15b C15 H15a 105.3(4) . . ?
C16 C15 C14 115.03(3) . . ?
C16 C15 H15a 109.8(3) . . ?
C16 C15 H15b 107.6(3) . . ?
H16a C16 C15 109.8(3) . . ?
H16b C16 C15 109.0(3) . . ?
H16b C16 H16a 105.1(4) . . ?
C17 C16 C15 113.54(3) . . ?
C17 C16 H16a 110.0(3) . . ?
C17 C16 H16b 109.0(3) . . ?
C16 C17 C10 115.57(3) . . ?
H17a C17 C10 107.4(3) . . ?
H17a C17 C16 108.9(3) . . ?
H17b C17 C10 110.5(3) . . ?
H17b C17 C16 108.2(3) . . ?
H17b C17 H17a 105.9(4) . . ?
C19 C18 H18 107.3(2) . . ?
C25 C18 H18 106.4(2) . . ?
C25 C18 C19 113.73(3) . . ?
B2 C18 H18 112.8(2) . . ?
B2 C18 C19 107.90(3) . . ?
B2 C18 C25 108.88(3) . . ?
H19a C19 C18 107.7(3) . . ?
H19b C19 C18 110.0(3) . . ?
H19b C19 H19a 106.9(4) . . ?
C20 C19 C18 115.47(3) . . ?
C20 C19 H19a 107.6(3) . . ?
C20 C19 H19b 108.7(3) . . ?
H20a C20 C19 109.9(3) . . ?
H20b C20 C19 108.9(3) . . ?
H20b C20 H20a 104.4(4) . . ?
C21 C20 C19 114.41(3) . . ?
C21 C20 H20a 110.0(3) . . ?
C21 C20 H20b 108.6(3) . . ?
H21a C21 C20 108.5(3) . . ?
H21b C21 C20 108.9(3) . . ?
H21b C21 H21a 106.4(4) . . ?
C22 C21 C20 115.23(3) . . ?
C22 C21 H21a 107.6(3) . . ?
C22 C21 H21b 109.8(3) . . ?
H22 C22 C21 107.5(3) . . ?
C23 C22 C21 113.96(3) . . ?
C23 C22 H22 106.1(3) . . ?
B2 C22 C21 108.49(3) . . ?
B2 C22 H22 113.0(3) . . ?
B2 C22 C23 107.96(3) . . ?
H23a C23 C22 107.4(3) . . ?
H23b C23 C22 110.3(3) . . ?
H23b C23 H23a 106.0(4) . . ?
C24 C23 C22 115.38(3) . . ?
C24 C23 H23a 108.1(3) . . ?
C24 C23 H23b 109.1(3) . . ?
H24a C24 C23 109.7(3) . . ?
H24b C24 C23 109.1(3) . . ?
H24b C24 H24a 105.5(4) . . ?
C25 C24 C23 114.37(3) . . ?
C25 C24 H24a 109.7(3) . . ?
C25 C24 H24b 108.1(3) . . ?
C24 C25 C18 115.20(3) . . ?
H25a C25 C18 110.0(3) . . ?
H25a C25 C24 108.8(3) . . ?
H25b C25 C18 107.8(3) . . ?
H25b C25 C24 108.4(3) . . ?
H25b C25 H25a 106.2(4) . . ?
C10 B1 C2 118.28(3) . . ?
C14 B1 C2 115.62(3) . . ?
C14 B1 C10 108.48(3) . . ?
H1a B1 C2 100.80(19) . . ?
H1a B1 C10 105.8(2) . . ?
H1a B1 C14 106.5(2) . . ?
B2 H1a B1 89.9(3) . . ?
C18 B2 C2 117.18(3) . . ?
C22 B2 C2 117.69(3) . . ?
C22 B2 C18 108.55(3) . . ?
H1a B2 C2 101.3(2) . . ?
H1a B2 C18 105.8(2) . . ?
H1a B2 C22 104.5(2) . . ?

loop_
_geom_bond_atom_site_label_1
_geom_bond_atom_site_label_2
_geom_bond_distance
_geom_bond_site_symmetry_2
_geom_bond_publ_flag
N1 C1 1.3367(4) . ?
N1 C8 1.3958(4) . ?
N1 C9 1.4529(4) . ?
C1 H1 1.077(5) . ?
C1 C2 1.4144(4) . ?
C2 C3 1.4710(4) . ?
C2 B1 1.6991(5) . ?
C2 B2 1.6822(4) . ?
C3 C4 1.4012(4) . ?
C3 C8 1.4071(4) . ?
C4 H4 1.086(4) . ?
C4 C5 1.3918(4) . ?
C5 H5 1.091(5) . ?
C5 C6 1.4013(5) . ?
C6 H6 1.093(5) . ?
C6 C7 1.3888(5) . ?
C7 H7 1.088(5) . ?
C7 C8 1.3932(4) . ?
C9 H9a 1.072(5) . ?
C9 H9b 1.078(5) . ?
C9 H9c 1.064(5) . ?
C10 H10 1.103(5) . ?
C10 C11 1.5455(5) . ?
C10 C17 1.5485(4) . ?
C10 B1 1.6065(5) . ?
C11 H11a 1.100(5) . ?
C11 H11b 1.101(5) . ?
C11 C12 1.5409(5) . ?
C12 H12a 1.093(5) . ?
C12 H12b 1.092(5) . ?
C12 C13 1.5386(5) . ?
C13 H13a 1.091(5) . ?
C13 H13b 1.100(5) . ?
C13 C14 1.5438(5) . ?
C14 H14 1.098(4) . ?
C14 C15 1.5440(4) . ?
C14 B1 1.6007(5) . ?
C15 H15a 1.101(5) . ?
C15 H15b 1.104(5) . ?
C15 C16 1.5337(5) . ?
C16 H16a 1.092(5) . ?
C16 H16b 1.096(5) . ?
C16 C17 1.5367(5) . ?
C17 H17a 1.097(5) . ?
C17 H17b 1.100(5) . ?
C18 H18 1.100(5) . ?
C18 C19 1.5428(5) . ?
C18 C25 1.5432(4) . ?
C18 B2 1.6025(5) . ?
C19 H19a 1.092(5) . ?
C19 H19b 1.105(5) . ?
C19 C20 1.5401(5) . ?
C20 H20a 1.094(5) . ?
C20 H20b 1.098(5) . ?
C20 C21 1.5395(5) . ?
C21 H21a 1.091(5) . ?
C21 H21b 1.097(5) . ?
C21 C22 1.5427(5) . ?
C22 H22 1.090(5) . ?
C22 C23 1.5472(5) . ?
C22 B2 1.6041(5) . ?
C23 H23a 1.098(5) . ?
C23 H23b 1.095(5) . ?
C23 C24 1.5376(5) . ?
C24 H24a 1.093(5) . ?
C24 H24b 1.097(5) . ?
C24 C25 1.5365(5) . ?
C25 H25a 1.092(5) . ?
C25 H25b 1.100(5) . ?
B1 H1a 1.333(5) . ?
H1a B2 1.341(4) . ?

loop_
_geom_torsion_atom_site_label_1
_geom_torsion_atom_site_label_2
_geom_torsion_atom_site_label_3
_geom_torsion_atom_site_label_4
_geom_torsion
_geom_torsion_site_symmetry_1
_geom_torsion_site_symmetry_2
_geom_torsion_site_symmetry_3
_geom_torsion_site_symmetry_4
_geom_torsion_publ_flag
N1 C1 C2 C3 0.64(3) . . . . ?
N1 C1 C2 B1 -136.99(3) . . . . ?
N1 C1 C2 B2 145.36(3) . . . . ?
N1 C8 C3 C2 -0.67(3) . . . . ?
N1 C8 C3 C4 178.67(2) . . . . ?
N1 C8 C7 C6 -178.50(3) . . . . ?
C1 C2 C3 C4 -179.13(2) . . . . ?
C1 C2 C3 C8 0.05(3) . . . . ?
C1 C2 B1 C10 0.29(3) . . . . ?
C1 C2 B1 C14 131.37(3) . . . . ?
C1 C2 B2 C18 -6.20(3) . . . . ?
C1 C2 B2 C22 -138.53(3) . . . . ?
C2 C3 C4 C5 179.26(4) . . . . ?
C2 C3 C8 C7 -179.73(2) . . . . ?
C2 B1 C10 C11 72.06(3) . . . . ?
C2 B1 C10 C17 -164.49(3) . . . . ?
C2 B1 C14 C13 -73.48(3) . . . . ?
C2 B1 C14 C15 162.48(3) . . . . ?
C2 B2 C18 C19 -74.00(3) . . . . ?
C2 B2 C18 C25 162.12(3) . . . . ?
C2 B2 C22 C21 73.90(3) . . . . ?
C2 B2 C22 C23 -162.14(3) . . . . ?
C3 C4 C5 C6 0.11(4) . . . . ?
C3 C8 C7 C6 0.35(4) . . . . ?
C4 C5 C6 C7 -0.14(4) . . . . ?
C5 C6 C7 C8 -0.09(4) . . . . ?
C10 C11 C12 C13 -42.73(3) . . . . ?
C10 C17 C16 C15 45.61(3) . . . . ?
C10 B1 C14 C13 62.11(3) . . . . ?
C10 B1 C14 C15 -61.93(3) . . . . ?
C11 C12 C13 C14 43.37(3) . . . . ?
C12 C13 C14 C15 67.45(3) . . . . ?
C12 C13 C14 B1 -53.16(3) . . . . ?
C13 C14 C15 C16 -66.01(3) . . . . ?
C14 C15 C16 C17 -45.65(3) . . . . ?
C18 C19 C20 C21 43.80(3) . . . . ?
C18 C25 C24 C23 -43.51(3) . . . . ?
C18 B2 C22 C21 -62.17(3) . . . . ?
C18 B2 C22 C23 61.78(3) . . . . ?
C19 C20 C21 C22 -43.17(3) . . . . ?
C20 C21 C22 C23 -67.72(3) . . . . ?
C20 C21 C22 B2 52.57(3) . . . . ?
C21 C22 C23 C24 66.98(3) . . . . ?
C22 C23 C24 C25 44.39(4) . . . . ?
